data_1513293
loop_
_publ_author_name
'Liu, Jianzhao'
'Zhang, Li'
'Lam, Jacky W. Y.'
'Jim, Cathy K. W.'
'Yue, Yanan'
'Deng, Rui'
'Hong, Yuning'
'Qin, Anjun'
'Sung, Herman H. Y.'
'Williams, Ian D.'
'Jia, Guochen'
'Tang, Ben Zhong'

_publ_section_title
;
 Exploration of Effective Catalysts for Diyne Polycyclotrimerization,
 Synthesis of an Ester-Functionalized Hyperbranched Polyphenylene, and
 Demonstration of Its Utility as a Molecular Container with Implication
 for Controlled Drug Delivery
;
_journal_issue 19
_journal_name_full Macromolecules
_journal_page_first 7367
_journal_paper_doi 10.1021/ma901247q
_journal_volume 42
_journal_year 2009
_chemical_formula_sum 'C21 H16 O4'
_chemical_formula_weight 332.34
_chemical_name_systematic
; 
 ? 
;
_space_group_IT_number 14
_symmetry_cell_setting monoclinic
_symmetry_space_group_name_Hall '-P 2yn'
_symmetry_space_group_name_H-M 'P 1 21/n 1'
_atom_sites_solution_hydrogens geom
_atom_sites_solution_primary direct
_atom_sites_solution_secondary difmap
_audit_creation_method SHELXL-97
_cell_angle_alpha 90.00
_cell_angle_beta 99.6130(10)
_cell_angle_gamma 90.00
_cell_formula_units_Z 4
_cell_length_a 12.0066(14)
_cell_length_b 11.9882(14)
_cell_length_c 12.0112(14)
_cell_measurement_reflns_used 3043
_cell_measurement_temperature 100(2)
_cell_measurement_theta_max 28.13
_cell_measurement_theta_min 2.41
_cell_volume 1704.6(3)
_computing_structure_refinement 'SHELXL-97 (Sheldrick, 1997)'
_computing_structure_solution 'SHELXS-97 (Sheldrick, 1990)'
_diffrn_ambient_temperature 100(2)
_diffrn_measured_fraction_theta_full 0.987
_diffrn_measured_fraction_theta_max 0.986
_diffrn_radiation_monochromator graphite
_diffrn_radiation_source 'fine-focus sealed tube'
_diffrn_radiation_type MoK\a
_diffrn_radiation_wavelength 0.71073
_diffrn_reflns_av_R_equivalents 0.0379
_diffrn_reflns_av_sigmaI/netI 0.0389
_diffrn_reflns_limit_h_max 14
_diffrn_reflns_limit_h_min -14
_diffrn_reflns_limit_k_max 14
_diffrn_reflns_limit_k_min -14
_diffrn_reflns_limit_l_max 14
_diffrn_reflns_limit_l_min -14
_diffrn_reflns_number 11770
_diffrn_reflns_theta_full 25.00
_diffrn_reflns_theta_max 26.00
_diffrn_reflns_theta_min 2.42
_exptl_absorpt_coefficient_mu 0.090
_exptl_absorpt_correction_T_max 1.00
_exptl_absorpt_correction_T_min 0.91
_exptl_absorpt_correction_type multi-scan
_exptl_absorpt_process_details SADABS
_exptl_crystal_colour colorless
_exptl_crystal_density_diffrn 1.295
_exptl_crystal_density_method 'not measured'
_exptl_crystal_description block
_exptl_crystal_F_000 696
_exptl_crystal_size_max 0.20
_exptl_crystal_size_mid 0.18
_exptl_crystal_size_min 0.15
_refine_diff_density_max 0.230
_refine_diff_density_min -0.200
_refine_diff_density_rms 0.041
_refine_ls_extinction_method none
_refine_ls_goodness_of_fit_ref 1.022
_refine_ls_hydrogen_treatment constr
_refine_ls_matrix_type full
_refine_ls_number_parameters 226
_refine_ls_number_reflns 3293
_refine_ls_number_restraints 0
_refine_ls_restrained_S_all 1.022
_refine_ls_R_factor_all 0.0601
_refine_ls_R_factor_gt 0.0398
_refine_ls_shift/su_max 0.000
_refine_ls_shift/su_mean 0.000
_refine_ls_structure_factor_coef Fsqd
_refine_ls_weighting_details 'calc w=1/[\s^2^(Fo^2^)+(0.0527P)^2^+0.0336P] where P=(Fo^2^+2Fc^2^)/3'
_refine_ls_weighting_scheme calc
_refine_ls_wR_factor_gt 0.0914
_refine_ls_wR_factor_ref 0.0974
_reflns_number_gt 2481
_reflns_number_total 3293
_reflns_threshold_expression >2sigma(I)
_cod_data_source_file ma901247qsup1.cif
_cod_data_source_block jian6
_cod_depositor_comments
;
The following automatic conversions were performed:

'_symmetry_cell_setting' value 'Monoclinic' changed to 'monoclinic'
according to /home/saulius/struct/CIF-dictionaries/cif_core.dic
dictionary named 'cif_core.dic' version 2.4.2 from 2011-04-26.

Automatic conversion script
Id: cif_fix_values 1891 2012-01-12 08:04:46Z andrius 
;
_cod_original_sg_symbol_H-M P2(1)/n
_cod_database_code 1513293

loop_
_symmetry_equiv_pos_as_xyz
'x, y, z'
'-x+1/2, y+1/2, -z+1/2'
'-x, -y, -z'
'x-1/2, -y-1/2, z-1/2'

loop_
_atom_site_label
_atom_site_type_symbol
_atom_site_fract_x
_atom_site_fract_y
_atom_site_fract_z
_atom_site_U_iso_or_equiv
_atom_site_adp_type
_atom_site_occupancy
_atom_site_symmetry_multiplicity
_atom_site_calc_flag
_atom_site_refinement_flags
O16 O 0.34253(8) 0.91271(8) 0.59832(9) 0.0210(3) Uani 1 1 d .
O17 O 0.40766(9) 1.06071(9) 0.70585(10) 0.0274(3) Uani 1 1 d .
O26 O 0.76489(8) 0.32629(8) 0.36207(9) 0.0189(3) Uani 1 1 d .
O27 O 0.92619(9) 0.25056(9) 0.45515(9) 0.0245(3) Uani 1 1 d .
C1 C 0.74574(12) 0.65304(12) 0.70561(12) 0.0183(3) Uani 1 1 d .
C2 C 0.75246(14) 0.58437(14) 0.81477(13) 0.0257(4) Uani 1 1 d .
H2A H 0.6896 0.5313 0.8067 0.038 Uiso 1 1 calc R
H2B H 0.7479 0.6345 0.8783 0.038 Uiso 1 1 calc R
H2C H 0.8242 0.5436 0.8288 0.038 Uiso 1 1 calc R
C3 C 0.84576(13) 0.73520(13) 0.72188(14) 0.0243(4) Uani 1 1 d .
H3A H 0.8435 0.7802 0.6534 0.036 Uiso 1 1 calc R
H3B H 0.9169 0.6934 0.7366 0.036 Uiso 1 1 calc R
H3C H 0.8406 0.7843 0.7860 0.036 Uiso 1 1 calc R
C11 C 0.63710(12) 0.72248(12) 0.68030(12) 0.0163(3) Uani 1 1 d .
C12 C 0.56752(13) 0.74091(13) 0.75955(13) 0.0214(3) Uani 1 1 d .
H12A H 0.5859 0.7077 0.8321 0.026 Uiso 1 1 calc R
C13 C 0.47115(13) 0.80704(13) 0.73510(13) 0.0225(4) Uani 1 1 d .
H13A H 0.4240 0.8189 0.7901 0.027 Uiso 1 1 calc R
C14 C 0.44558(12) 0.85459(12) 0.63058(13) 0.0183(3) Uani 1 1 d .
C15 C 0.51312(12) 0.84016(11) 0.54953(13) 0.0174(3) Uani 1 1 d .
H15A H 0.4945 0.8748 0.4777 0.021 Uiso 1 1 calc R
C16 C 0.60882(12) 0.77403(12) 0.57496(13) 0.0170(3) Uani 1 1 d .
H16A H 0.6560 0.7636 0.5197 0.020 Uiso 1 1 calc R
C17 C 0.33451(12) 1.01528(12) 0.64220(13) 0.0181(3) Uani 1 1 d .
C18 C 0.22445(13) 1.06292(12) 0.59889(13) 0.0220(4) Uani 1 1 d .
C19 C 0.13641(14) 1.10335(14) 0.56158(15) 0.0291(4) Uani 1 1 d .
H19 H 0.0656 1.1359 0.5316 0.035 Uiso 1 1 calc R
C21 C 0.75147(12) 0.57041(12) 0.60940(12) 0.0171(3) Uani 1 1 d .
C22 C 0.66472(12) 0.49249(12) 0.58093(13) 0.0180(3) Uani 1 1 d .
H22A H 0.6004 0.4960 0.6174 0.022 Uiso 1 1 calc R
C23 C 0.67021(12) 0.41005(12) 0.50071(13) 0.0182(3) Uani 1 1 d .
H23A H 0.6110 0.3572 0.4828 0.022 Uiso 1 1 calc R
C24 C 0.76348(12) 0.40666(11) 0.44769(12) 0.0171(3) Uani 1 1 d .
C25 C 0.84859(12) 0.48470(12) 0.46987(13) 0.0200(3) Uani 1 1 d .
H25A H 0.9107 0.4831 0.4302 0.024 Uiso 1 1 calc R
C26 C 0.84193(12) 0.56592(12) 0.55129(13) 0.0196(3) Uani 1 1 d .
H26A H 0.9007 0.6195 0.5674 0.024 Uiso 1 1 calc R
C27 C 0.85388(12) 0.25635(12) 0.37337(13) 0.0177(3) Uani 1 1 d .
C28 C 0.85172(13) 0.18894(12) 0.27327(13) 0.0197(3) Uani 1 1 d .
C29 C 0.85793(14) 0.13296(13) 0.19356(15) 0.0256(4) Uani 1 1 d .
H29 H 0.8629 0.0880 0.1295 0.031 Uiso 1 1 calc R

loop_
_atom_site_aniso_label
_atom_site_aniso_U_11
_atom_site_aniso_U_22
_atom_site_aniso_U_33
_atom_site_aniso_U_23
_atom_site_aniso_U_13
_atom_site_aniso_U_12
O16 0.0164(5) 0.0214(6) 0.0239(6) -0.0037(5) -0.0005(4) 0.0050(4)
O17 0.0220(6) 0.0210(6) 0.0377(7) -0.0048(5) 0.0006(5) -0.0001(5)
O26 0.0183(5) 0.0170(5) 0.0203(6) -0.0044(4) 0.0005(4) 0.0033(4)
O27 0.0239(6) 0.0264(6) 0.0212(6) -0.0023(5) -0.0019(5) 0.0075(5)
C1 0.0173(7) 0.0187(7) 0.0183(8) -0.0011(6) 0.0007(6) 0.0038(6)
C2 0.0281(9) 0.0292(9) 0.0188(8) 0.0009(7) 0.0013(7) 0.0107(7)
C3 0.0183(8) 0.0253(8) 0.0278(9) -0.0101(7) -0.0006(7) 0.0029(7)
C11 0.0151(7) 0.0152(7) 0.0180(8) -0.0026(6) 0.0011(6) -0.0005(6)
C12 0.0216(8) 0.0250(8) 0.0170(8) 0.0003(7) 0.0019(6) 0.0044(7)
C13 0.0203(8) 0.0279(8) 0.0200(9) -0.0027(7) 0.0056(7) 0.0045(7)
C14 0.0136(7) 0.0166(7) 0.0237(8) -0.0032(6) -0.0002(6) 0.0019(6)
C15 0.0202(8) 0.0131(7) 0.0182(8) 0.0002(6) 0.0011(6) -0.0012(6)
C16 0.0158(7) 0.0169(7) 0.0191(8) -0.0024(6) 0.0047(6) -0.0004(6)
C17 0.0188(8) 0.0177(7) 0.0191(8) 0.0035(6) 0.0071(6) 0.0009(6)
C18 0.0237(9) 0.0198(8) 0.0237(9) 0.0024(7) 0.0076(7) 0.0018(7)
C19 0.0242(9) 0.0324(9) 0.0311(10) 0.0060(8) 0.0061(7) 0.0093(7)
C21 0.0174(8) 0.0152(7) 0.0171(8) 0.0019(6) -0.0016(6) 0.0045(6)
C22 0.0173(7) 0.0168(7) 0.0205(8) 0.0035(6) 0.0054(6) 0.0015(6)
C23 0.0173(8) 0.0153(7) 0.0214(8) 0.0026(6) 0.0012(6) -0.0002(6)
C24 0.0188(8) 0.0144(7) 0.0166(8) -0.0015(6) -0.0011(6) 0.0037(6)
C25 0.0134(7) 0.0239(8) 0.0227(8) -0.0025(7) 0.0031(6) 0.0036(6)
C26 0.0139(7) 0.0194(7) 0.0246(9) -0.0047(7) 0.0008(6) -0.0002(6)
C27 0.0173(8) 0.0146(7) 0.0215(8) 0.0008(6) 0.0045(6) -0.0005(6)
C28 0.0182(8) 0.0180(7) 0.0229(9) 0.0025(7) 0.0030(6) -0.0004(6)
C29 0.0288(9) 0.0216(8) 0.0270(9) -0.0061(7) 0.0063(7) -0.0035(7)

loop_
_atom_type_symbol
_atom_type_description
_atom_type_scat_dispersion_real
_atom_type_scat_dispersion_imag
_atom_type_scat_source
C C 0.0033 0.0016 'International Tables Vol C Tables 4.2.6.8 and 6.1.1.4'
H H 0.0000 0.0000 'International Tables Vol C Tables 4.2.6.8 and 6.1.1.4'
O O 0.0106 0.0060 'International Tables Vol C Tables 4.2.6.8 and 6.1.1.4'

loop_
_geom_angle_atom_site_label_1
_geom_angle_atom_site_label_2
_geom_angle_atom_site_label_3
_geom_angle
C17 O16 C14 117.26(11)
C27 O26 C24 117.21(11)
C21 C1 C11 110.19(11)
C21 C1 C2 107.11(12)
C11 C1 C2 112.39(12)
C21 C1 C3 112.14(13)
C11 C1 C3 107.29(12)
C2 C1 C3 107.76(12)
C12 C11 C16 117.92(13)
C12 C11 C1 122.73(13)
C16 C11 C1 119.28(13)
C11 C12 C13 121.40(14)
C14 C13 C12 118.85(14)
C13 C14 C15 121.90(13)
C13 C14 O16 120.57(13)
C15 C14 O16 117.30(13)
C14 C15 C16 118.66(14)
C15 C16 C11 121.26(14)
O17 C17 O16 124.97(14)
O17 C17 C18 125.23(14)
O16 C17 C18 109.79(13)
C19 C18 C17 178.12(17)
C26 C21 C22 117.71(14)
C26 C21 C1 122.84(13)
C22 C21 C1 119.39(13)
C23 C22 C21 121.67(14)
C24 C23 C22 118.53(13)
C25 C24 C23 121.61(14)
C25 C24 O26 120.36(14)
C23 C24 O26 117.79(13)
C24 C25 C26 118.88(14)
C21 C26 C25 121.50(14)
O27 C27 O26 124.89(13)
O27 C27 C28 123.98(13)
O26 C27 C28 111.13(12)
C29 C28 C27 175.37(16)

loop_
_geom_bond_atom_site_label_1
_geom_bond_atom_site_label_2
_geom_bond_distance
O16 C17 1.3475(18)
O16 C14 1.4166(17)
O17 C17 1.1951(17)
O26 C27 1.3471(17)
O26 C24 1.4114(17)
O27 C27 1.1994(17)
C1 C21 1.532(2)
C1 C11 1.534(2)
C1 C2 1.539(2)
C1 C3 1.540(2)
C11 C12 1.385(2)
C11 C16 1.398(2)
C12 C13 1.393(2)
C13 C14 1.366(2)
C14 C15 1.378(2)
C15 C16 1.387(2)
C17 C18 1.454(2)
C18 C19 1.181(2)
C21 C26 1.387(2)
C21 C22 1.398(2)
C22 C23 1.390(2)
C23 C24 1.378(2)
C24 C25 1.378(2)
C25 C26 1.392(2)
C27 C28 1.445(2)
C28 C29 1.182(2)
